data_7011613
loop_
_publ_author_name
'Schmidt, Joseph A. R.'
'Arnold, John'

_publ_section_title
;
 Synthesis and characterization of a series of sterically-hindered
 amidines and their lithium and magnesium complexes
;
_journal_issue 14
_journal_name_full 'Journal of the Chemical Society, Dalton Transactions'
_journal_page_first 2890
_journal_paper_doi 10.1039/b202235b
_journal_year 2002
_chemical_formula_moiety 'C39 H59 Li N4 '
_chemical_formula_sum 'C39 H59 Li N4'
_chemical_formula_weight 590.86
_space_group_IT_number 14
_symmetry_cell_setting monoclinic
_symmetry_Int_Tables_number 14
_symmetry_space_group_name_Hall '-P 2yn'
_symmetry_space_group_name_H-M 'P 1 21/n 1'
_audit_creation_date 'Sat Nov 13 12:16:39 1999'
_audit_creation_method 'from TEXRAY.INF file'
_cell_angle_alpha 90
_cell_angle_beta 100.170(1)
_cell_angle_gamma 90
_cell_formula_units_Z 4
_cell_length_a 13.6101(8)
_cell_length_b 15.4247(9)
_cell_length_c 18.541(1)
_cell_measurement_reflns_used 3668
_cell_measurement_temperature 156.2
_cell_measurement_theta_max 45.0
_cell_measurement_theta_min 3.0
_cell_volume 3831.2(4)
_computing_cell_refinement 'Bruker SAINT v5.04'
_computing_data_collection 'Bruker SMART v5.052d'
_computing_data_reduction 'Bruker SAINT v5.04'
_computing_publication_material teXsan
_computing_structure_refinement teXsan
_computing_structure_solution SIR92
_diffrn_ambient_temperature 156.2
_diffrn_measurement_device_type 'SMART CCD'
_diffrn_measurement_method \w-scan
_diffrn_radiation_monochromator graphite
_diffrn_radiation_source 'X-ray tube'
_diffrn_radiation_type MoK\a
_diffrn_radiation_wavelength 0.7107
_diffrn_reflns_av_R_equivalents 0.0374
_diffrn_reflns_limit_h_max 16
_diffrn_reflns_limit_h_min -16
_diffrn_reflns_limit_k_max 15
_diffrn_reflns_limit_k_min -17
_diffrn_reflns_limit_l_max 20
_diffrn_reflns_limit_l_min -22
_diffrn_reflns_number 17200
_diffrn_reflns_theta_max 25.61
_diffrn_reflns_theta_min 1.5
_exptl_absorpt_coefficient_mu 0.059
_exptl_absorpt_correction_T_max 0.977
_exptl_absorpt_correction_T_min 0.833
_exptl_absorpt_correction_type psi-scan
_exptl_crystal_colour yellow
_exptl_crystal_density_diffrn 1.024
_exptl_crystal_description plate
_exptl_crystal_F_000 1296.00
_exptl_crystal_size_max 0.41
_exptl_crystal_size_mid 0.30
_exptl_crystal_size_min 0.19
_refine_diff_density_max 0.59
_refine_diff_density_min -0.27
_refine_ls_extinction_coef 0.00000
_refine_ls_extinction_method none
_refine_ls_goodness_of_fit_ref 1.590
_refine_ls_hydrogen_treatment constr
_refine_ls_matrix_type full
_refine_ls_number_parameters 397
_refine_ls_number_reflns 2410
_refine_ls_number_restraints 0
_refine_ls_R_factor_all 0.133
_refine_ls_R_factor_gt 0.0522
_refine_ls_shift/su_max 0.0000
_refine_ls_structure_factor_coef F
_refine_ls_weighting_scheme sigma
_refine_ls_wR_factor_ref 0.0577
_reflns_number_gt 2410
_reflns_number_total 6630
_reflns_threshold_expression I>3.00sigma
_cod_data_source_file b202235b.txt
_cod_data_source_block LBuLiTMEDA_6
_cod_depositor_comments
;
The following automatic conversions were performed:

'_atom_site_thermal_displace_type' tag value 'Uij' was replaced with
'Uani' value 103 times.

Automatic conversion script
Id: cif_fix_values 1646 2011-03-28 12:23:43Z adriana 
;
_cod_original_cell_volume 3831.1(3)
_cod_original_sg_symbol_H-M 'P 21/n     '
_cod_original_formula_sum 'C39 H59 Li N4 '
_cod_database_code 7011613

loop_
_symmetry_equiv_pos_as_xyz
'   +x,   +y,   +z'
1/2-x,1/2+y,1/2-z
'   -x,   -y,   -z'
1/2+x,1/2-y,1/2+z

loop_
_atom_site_aniso_label
_atom_site_aniso_U_11
_atom_site_aniso_U_22
_atom_site_aniso_U_33
_atom_site_aniso_U_12
_atom_site_aniso_U_13
_atom_site_aniso_U_23
N(1) 0.031(2) 0.029(3) 0.036(2) 0.005(2) 0.002(2) 0.007(2)
N(2) 0.029(3) 0.031(3) 0.034(2) 0.001(2) 0.000(2) 0.003(2)
N(3) 0.055(3) 0.052(3) 0.050(3) -0.018(3) 0.016(3) -0.003(3)
N(4) 0.040(3) 0.037(3) 0.052(3) -0.003(2) 0.007(2) 0.002(2)
C(1) 0.029(3) 0.034(4) 0.027(3) -0.002(3) 0.007(2) 0.000(3)
C(2) 0.042(3) 0.031(3) 0.035(3) 0.005(3) 0.000(3) 0.005(3)
C(3) 0.065(4) 0.058(4) 0.054(4) 0.010(3) 0.004(3) 0.016(3)
C(4) 0.042(4) 0.061(4) 0.059(4) 0.018(3) 0.005(3) 0.001(3)
C(5) 0.024(3) 0.036(4) 0.038(3) 0.006(3) -0.001(2) 0.008(3)
C(6) 0.041(3) 0.053(4) 0.047(3) 0.011(3) 0.004(3) 0.005(3)
C(7) 0.043(3) 0.041(4) 0.044(3) 0.001(3) 0.002(3) 0.008(3)
C(8) 0.024(3) 0.028(3) 0.034(3) 0.002(2) 0.000(2) 0.002(3)
C(9) 0.024(3) 0.022(3) 0.036(3) 0.001(2) 0.004(2) 0.001(3)
C(10) 0.032(3) 0.034(3) 0.037(3) -0.003(3) 0.008(3) 0.003(3)
C(11) 0.031(3) 0.036(3) 0.049(4) -0.010(3) 0.009(3) -0.003(3)
C(12) 0.031(3) 0.043(4) 0.034(3) 0.001(3) 0.004(3) -0.006(3)
C(13) 0.022(3) 0.032(3) 0.030(3) 0.006(3) 0.001(2) 0.000(3)
C(14) 0.028(3) 0.028(3) 0.033(3) 0.000(2) 0.010(2) 0.003(3)
C(15) 0.034(3) 0.032(3) 0.033(3) 0.004(3) 0.006(2) 0.005(3)
C(16) 0.038(3) 0.032(3) 0.037(3) 0.004(3) 0.008(2) 0.003(3)
C(17) 0.037(3) 0.031(3) 0.034(3) -0.003(3) 0.008(2) 0.001(3)
C(18) 0.036(3) 0.037(4) 0.041(4) -0.001(3) 0.007(3) 0.011(3)
C(19) 0.041(3) 0.029(3) 0.042(3) -0.003(3) 0.010(3) 0.000(3)
C(20) 0.052(4) 0.045(4) 0.036(3) -0.014(3) 0.007(3) 0.002(3)
C(21) 0.112(6) 0.159(8) 0.052(4) 0.002(6) 0.015(4) -0.009(5)
C(22) 0.24(1) 0.069(5) 0.043(4) -0.021(6) -0.017(5) 0.011(4)
C(23) 0.160(7) 0.176(8) 0.040(4) -0.106(7) -0.019(4) 0.018(5)
C(24) 0.030(3) 0.035(3) 0.027(3) 0.001(3) 0.006(2) -0.002(3)
C(25) 0.027(3) 0.057(4) 0.036(3) 0.002(3) 0.006(3) 0.002(3)
C(26) 0.033(3) 0.064(4) 0.032(3) 0.005(3) -0.002(3) 0.005(3)
C(27) 0.036(3) 0.038(3) 0.032(3) 0.004(3) 0.008(3) -0.001(3)
C(28) 0.025(3) 0.043(4) 0.043(3) -0.001(3) 0.011(3) 0.001(3)
C(29) 0.026(3) 0.046(4) 0.035(3) 0.006(3) 0.000(2) 0.005(3)
C(30) 0.045(4) 0.059(4) 0.039(3) -0.009(3) 0.012(3) 0.008(3)
C(31) 0.40(2) 0.076(6) 0.175(9) -0.059(8) 0.24(1) -0.028(6)
C(32) 0.054(5) 0.22(1) 0.148(7) -0.009(6) 0.004(5) 0.136(7)
C(33) 0.074(5) 0.130(7) 0.080(5) -0.035(5) 0.013(4) 0.039(5)
C(34) 0.086(5) 0.063(5) 0.098(5) -0.037(4) 0.044(4) -0.020(5)
C(35) 0.070(5) 0.085(5) 0.095(5) -0.043(4) 0.042(4) -0.040(4)
C(36) 0.076(5) 0.077(5) 0.120(6) -0.012(4) 0.048(4) -0.019(5)
C(37) 0.109(6) 0.133(7) 0.069(5) -0.068(5) 0.002(4) 0.022(5)
C(38) 0.067(4) 0.063(5) 0.082(5) 0.017(4) 0.009(4) -0.004(4)
C(39) 0.085(5) 0.075(5) 0.062(4) 0.003(4) 0.005(4) 0.006(4)
Li(1) 0.043(5) 0.040(6) 0.052(6) -0.003(5) 0.003(4) 0.000(5)

loop_
_atom_site_label
_atom_site_fract_x
_atom_site_fract_y
_atom_site_fract_z
_atom_site_U_iso_or_equiv
_atom_site_thermal_displace_type
_atom_site_calc_flag
_atom_site_calc_attached_atom
N(1) 0.4158(3) 0.1168(3) 0.6694(2) 0.034 Uani ? ?
N(2) 0.2979(3) 0.2142(2) 0.6228(2) 0.030 Uani ? ?
N(3) 0.1640(3) 0.0203(3) 0.6533(2) 0.058 Uani ? ?
N(4) 0.2506(3) 0.0052(3) 0.5231(2) 0.048 Uani ? ?
C(1) 0.3896(3) 0.1994(3) 0.6587(2) 0.034 Uani ? ?
C(2) 0.5091(4) 0.0892(3) 0.7140(3) 0.033 Uani ? ?
C(3) 0.4885(4) 0.0223(4) 0.7696(3) 0.053 Uani ? ?
C(4) 0.5804(4) 0.0511(3) 0.6680(3) 0.062 Uani ? ?
C(5) 0.2596(3) 0.3004(3) 0.6002(2) 0.034 Uani ? ?
C(6) 0.1715(4) 0.3247(3) 0.6373(3) 0.043 Uani ? ?
C(7) 0.2253(4) 0.3007(3) 0.5175(3) 0.043 Uani ? ?
C(8) 0.4626(3) 0.2727(3) 0.6859(2) 0.029 Uani ? ?
C(9) 0.5091(3) 0.3195(3) 0.6359(2) 0.029 Uani ? ?
C(10) 0.5782(3) 0.3831(3) 0.6626(3) 0.037 Uani ? ?
C(11) 0.6030(3) 0.4007(3) 0.7361(3) 0.040 Uani ? ?
C(12) 0.5568(3) 0.3554(3) 0.7849(3) 0.038 Uani ? ?
C(13) 0.4854(3) 0.2910(3) 0.7609(2) 0.027 Uani ? ?
C(14) 0.4861(3) 0.3071(3) 0.5548(3) 0.027 Uani ? ?
C(15) 0.4823(3) 0.2257(3) 0.5211(2) 0.030 Uani ? ?
C(16) 0.4604(3) 0.2181(3) 0.4455(3) 0.041 Uani ? ?
C(17) 0.4374(3) 0.2895(3) 0.3993(3) 0.030 Uani ? ?
C(18) 0.4413(3) 0.3702(3) 0.4333(3) 0.043 Uani ? ?
C(19) 0.4653(3) 0.3788(3) 0.5093(3) 0.038 Uani ? ?
C(20) 0.4081(4) 0.2786(4) 0.3170(3) 0.053 Uani ? ?
C(21) 0.4971(5) 0.2361(5) 0.2871(3) 0.088 Uani ? ?
C(22) 0.3903(7) 0.3602(4) 0.2759(3) 0.106 Uani ? ?
C(23) 0.3248(6) 0.2166(5) 0.2982(3) 0.107 Uani ? ?
C(24) 0.4398(3) 0.2449(3) 0.8177(2) 0.031 Uani ? ?
C(25) 0.4982(3) 0.2204(3) 0.8828(3) 0.041 Uani ? ?
C(26) 0.4576(4) 0.1820(3) 0.9388(3) 0.038 Uani ? ?
C(27) 0.3562(4) 0.1660(3) 0.9319(3) 0.030 Uani ? ?
C(28) 0.2976(3) 0.1900(3) 0.8657(3) 0.038 Uani ? ?
C(29) 0.3379(3) 0.2283(3) 0.8099(3) 0.038 Uani ? ?
C(30) 0.3106(4) 0.1255(4) 0.9933(3) 0.058 Uani ? ?
C(31) 0.2791(9) 0.1955(5) 1.0383(5) 0.143 Uani ? ?
C(32) 0.3815(5) 0.0662(6) 1.0400(4) 0.115 Uani ? ?
C(33) 0.2208(5) 0.0696(5) 0.9651(3) 0.085 Uani ? ?
C(34) 0.1448(5) -0.0548(4) 0.6052(4) 0.075 Uani ? ?
C(35) 0.1570(4) -0.0381(4) 0.5297(4) 0.071 Uani ? ?
C(36) 0.0773(5) 0.0778(4) 0.6442(4) 0.079 Uani ? ?
C(37) 0.1894(5) -0.0066(5) 0.7296(4) 0.093 Uani ? ?
C(38) 0.3326(4) -0.0557(4) 0.5290(3) 0.071 Uani ? ?
C(39) 0.2396(4) 0.0498(4) 0.4531(3) 0.071 Uani ? ?
Li(1) 0.2798(6) 0.0857(6) 0.6165(5) 0.044 Uani ? ?
H(1) 0.540 0.138 0.739 0.040 Uani ? ?
H(2) 0.449 0.048 0.802 0.064 Uani ? ?
H(3) 0.550 0.003 0.797 0.064 Uani ? ?
H(4) 0.453 -0.025 0.745 0.064 Uani ? ?
H(5) 0.637 0.028 0.699 0.074 Uani ? ?
H(6) 0.548 0.007 0.637 0.074 Uani ? ?
H(7) 0.602 0.096 0.639 0.074 Uani ? ?
H(8) 0.311 0.342 0.613 0.041 Uani ? ?
H(9) 0.194 0.330 0.689 0.052 Uani ? ?
H(10) 0.144 0.378 0.618 0.052 Uani ? ?
H(11) 0.122 0.281 0.628 0.052 Uani ? ?
H(12) 0.199 0.356 0.502 0.051 Uani ? ?
H(13) 0.175 0.258 0.505 0.051 Uani ? ?
H(14) 0.280 0.288 0.494 0.051 Uani ? ?
H(15) 0.609 0.415 0.629 0.044 Uani ? ?
H(16) 0.652 0.444 0.753 0.048 Uani ? ?
H(17) 0.574 0.368 0.836 0.045 Uani ? ?
H(18) 0.495 0.176 0.551 0.036 Uani ? ?
H(19) 0.461 0.162 0.425 0.049 Uani ? ?
H(20) 0.428 0.421 0.404 0.051 Uani ? ?
H(21) 0.467 0.435 0.530 0.046 Uani ? ?
H(22) 0.511 0.180 0.309 0.106 Uani ? ?
H(23) 0.554 0.271 0.297 0.106 Uani ? ?
H(24) 0.479 0.228 0.235 0.106 Uani ? ?
H(25) 0.449 0.395 0.284 0.127 Uani ? ?
H(26) 0.372 0.348 0.225 0.127 Uani ? ?
H(27) 0.337 0.391 0.292 0.127 Uani ? ?
H(28) 0.301 0.218 0.247 0.128 Uani ? ?
H(29) 0.273 0.231 0.324 0.128 Uani ? ?
H(30) 0.348 0.159 0.312 0.128 Uani ? ?
H(31) 0.568 0.230 0.890 0.050 Uani ? ?
H(32) 0.501 0.166 0.983 0.045 Uani ? ?
H(33) 0.228 0.179 0.859 0.046 Uani ? ?
H(34) 0.295 0.243 0.765 0.045 Uani ? ?
H(35) 0.335 0.226 1.067 0.172 Uani ? ?
H(36) 0.241 0.240 1.008 0.172 Uani ? ?
H(37) 0.237 0.176 1.072 0.172 Uani ? ?
H(38) 0.431 0.099 1.071 0.138 Uani ? ?
H(39) 0.413 0.030 1.009 0.138 Uani ? ?
H(40) 0.346 0.031 1.069 0.138 Uani ? ?
H(41) 0.241 0.024 0.937 0.102 Uani ? ?
H(42) 0.171 0.103 0.936 0.102 Uani ? ?
H(43) 0.196 0.046 1.006 0.102 Uani ? ?
H(44) 0.189 -0.100 0.624 0.090 Uani ? ?
H(45) 0.078 -0.073 0.604 0.090 Uani ? ?
H(46) 0.154 -0.092 0.505 0.085 Uani ? ?
H(47) 0.103 -0.003 0.507 0.085 Uani ? ?
H(48) 0.091 0.125 0.676 0.095 Uani ? ?
H(49) 0.021 0.046 0.654 0.095 Uani ? ?
H(50) 0.064 0.098 0.595 0.095 Uani ? ?
H(51) 0.240 -0.050 0.734 0.112 Uani ? ?
H(52) 0.214 0.042 0.759 0.112 Uani ? ?
H(53) 0.132 -0.029 0.745 0.112 Uani ? ?
H(54) 0.342 -0.083 0.575 0.085 Uani ? ?
H(55) 0.319 -0.098 0.491 0.085 Uani ? ?
H(56) 0.392 -0.025 0.524 0.085 Uani ? ?
H(57) 0.188 0.091 0.450 0.085 Uani ? ?
H(58) 0.301 0.079 0.450 0.085 Uani ? ?
H(59) 0.225 0.009 0.415 0.085 Uani ? ?

loop_
_atom_type_symbol
_atom_type_oxidation_number
_atom_type_number_in_cell
_atom_type_scat_dispersion_real
_atom_type_scat_dispersion_imag
_atom_type_scat_source
C 0 156 0.003 0.002 'International Tables'
H 0 236 0.000 0.000 'International Tables'
N 0 16 0.006 0.003 'International Tables'
Li 0 4 0.000 0.000 'International Tables'

loop_
_geom_angle_atom_site_label_1
_geom_angle_atom_site_label_2
_geom_angle_atom_site_label_3
_geom_angle
_geom_angle_site_symmetry_1
_geom_angle_site_symmetry_2
_geom_angle_site_symmetry_3
_geom_angle_publ_flag
C(1) N(1) C(2) 123.5(4) ? ? ? yes
C(1) N(1) Li(1) 87.5(4) ? ? ? yes
C(2) N(1) Li(1) 148.4(4) ? ? ? yes
C(1) N(2) C(5) 123.8(4) ? ? ? yes
C(1) N(2) Li(1) 87.4(4) ? ? ? yes
C(5) N(2) Li(1) 148.4(4) ? ? ? yes
C(34) N(3) C(36) 111.0(5) ? ? ? yes
C(34) N(3) C(37) 110.8(5) ? ? ? yes
C(34) N(3) Li(1) 104.4(4) ? ? ? yes
C(36) N(3) C(37) 109.5(5) ? ? ? yes
C(36) N(3) Li(1) 108.1(4) ? ? ? yes
C(37) N(3) Li(1) 113.1(4) ? ? ? yes
C(35) N(4) C(38) 111.6(5) ? ? ? yes
C(35) N(4) C(39) 109.7(5) ? ? ? yes
C(35) N(4) Li(1) 104.0(4) ? ? ? yes
C(38) N(4) C(39) 109.3(4) ? ? ? yes
C(38) N(4) Li(1) 106.8(4) ? ? ? yes
C(39) N(4) Li(1) 115.4(4) ? ? ? yes
N(1) C(1) N(2) 116.3(4) ? ? ? yes
N(1) C(1) C(8) 121.2(4) ? ? ? yes
N(1) C(1) Li(1) 58.1(3) ? ? ? yes
N(2) C(1) C(8) 122.5(4) ? ? ? yes
N(2) C(1) Li(1) 58.3(3) ? ? ? yes
C(8) C(1) Li(1) 179.1(4) ? ? ? yes
N(1) C(2) C(3) 109.7(4) ? ? ? yes
N(1) C(2) C(4) 112.0(4) ? ? ? yes
C(3) C(2) C(4) 109.3(4) ? ? ? yes
N(2) C(5) C(6) 111.2(4) ? ? ? yes
N(2) C(5) C(7) 108.7(4) ? ? ? yes
C(6) C(5) C(7) 109.1(4) ? ? ? yes
C(1) C(8) C(9) 120.2(4) ? ? ? yes
C(1) C(8) C(13) 119.6(4) ? ? ? yes
C(9) C(8) C(13) 120.2(4) ? ? ? yes
C(8) C(9) C(10) 118.8(4) ? ? ? yes
C(8) C(9) C(14) 123.9(4) ? ? ? yes
C(10) C(9) C(14) 117.3(4) ? ? ? yes
C(9) C(10) C(11) 121.8(4) ? ? ? yes
C(10) C(11) C(12) 119.3(4) ? ? ? yes
C(11) C(12) C(13) 121.4(4) ? ? ? yes
C(8) C(13) C(12) 118.5(4) ? ? ? yes
C(8) C(13) C(24) 123.9(4) ? ? ? yes
C(12) C(13) C(24) 117.7(4) ? ? ? yes
C(9) C(14) C(15) 123.4(4) ? ? ? yes
C(9) C(14) C(19) 119.6(4) ? ? ? yes
C(15) C(14) C(19) 117.1(4) ? ? ? yes
C(14) C(15) C(16) 120.8(4) ? ? ? yes
C(15) C(16) C(17) 122.6(5) ? ? ? yes
C(16) C(17) C(18) 116.1(4) ? ? ? yes
C(16) C(17) C(20) 121.4(5) ? ? ? yes
C(18) C(17) C(20) 122.5(5) ? ? ? yes
C(17) C(18) C(19) 121.7(4) ? ? ? yes
C(14) C(19) C(18) 121.6(5) ? ? ? yes
C(17) C(20) C(21) 108.7(4) ? ? ? yes
C(17) C(20) C(22) 114.6(5) ? ? ? yes
C(17) C(20) C(23) 111.3(5) ? ? ? yes
C(21) C(20) C(22) 104.1(5) ? ? ? yes
C(21) C(20) C(23) 104.8(6) ? ? ? yes
C(22) C(20) C(23) 112.6(6) ? ? ? yes
C(13) C(24) C(25) 120.1(4) ? ? ? yes
C(13) C(24) C(29) 123.0(4) ? ? ? yes
C(25) C(24) C(29) 116.8(4) ? ? ? yes
C(24) C(25) C(26) 121.8(4) ? ? ? yes
C(25) C(26) C(27) 121.8(4) ? ? ? yes
C(26) C(27) C(28) 116.1(4) ? ? ? yes
C(26) C(27) C(30) 122.3(4) ? ? ? yes
C(28) C(27) C(30) 121.5(4) ? ? ? yes
C(27) C(28) C(29) 122.1(4) ? ? ? yes
C(24) C(29) C(28) 121.3(4) ? ? ? yes
C(27) C(30) C(31) 108.7(5) ? ? ? yes
C(27) C(30) C(32) 112.2(5) ? ? ? yes
C(27) C(30) C(33) 112.8(4) ? ? ? yes
C(31) C(30) C(32) 110.1(7) ? ? ? yes
C(31) C(30) C(33) 108.4(6) ? ? ? yes
C(32) C(30) C(33) 104.6(5) ? ? ? yes
N(3) C(34) C(35) 114.1(5) ? ? ? yes
N(4) C(35) C(34) 114.2(5) ? ? ? yes
N(1) Li(1) N(2) 68.8(3) ? ? ? yes
N(1) Li(1) N(3) 130.1(5) ? ? ? yes
N(1) Li(1) N(4) 124.7(4) ? ? ? yes
N(1) Li(1) C(1) 34.4(2) ? ? ? yes
N(2) Li(1) N(3) 123.6(5) ? ? ? yes
N(2) Li(1) N(4) 129.5(5) ? ? ? yes
N(2) Li(1) C(1) 34.4(2) ? ? ? yes
N(3) Li(1) N(4) 86.5(4) ? ? ? yes
N(3) Li(1) C(1) 136.5(4) ? ? ? yes
N(4) Li(1) C(1) 136.9(4) ? ? ? yes

loop_
_geom_bond_atom_site_label_1
_geom_bond_atom_site_label_2
_geom_bond_distance
_geom_bond_site_symmetry_1
_geom_bond_site_symmetry_2
_geom_bond_publ_flag
N(1) C(1) 1.329(5) ? ? yes
N(1) C(2) 1.452(5) ? ? yes
N(1) Li(1) 1.995(9) ? ? yes
N(2) C(1) 1.327(5) ? ? yes
N(2) C(5) 1.462(5) ? ? yes
N(2) Li(1) 1.998(9) ? ? yes
N(3) C(34) 1.457(7) ? ? yes
N(3) C(36) 1.462(7) ? ? yes
N(3) C(37) 1.456(7) ? ? yes
N(3) Li(1) 2.086(9) ? ? yes
N(4) C(35) 1.462(6) ? ? yes
N(4) C(38) 1.448(6) ? ? yes
N(4) C(39) 1.454(6) ? ? yes
N(4) Li(1) 2.109(9) ? ? yes
C(1) C(8) 1.530(6) ? ? yes
C(1) Li(1) 2.35(1) ? ? yes
C(2) C(3) 1.520(6) ? ? yes
C(2) C(4) 1.519(6) ? ? yes
C(5) C(6) 1.530(6) ? ? yes
C(5) C(7) 1.524(6) ? ? yes
C(8) C(9) 1.410(6) ? ? yes
C(8) C(13) 1.400(6) ? ? yes
C(9) C(10) 1.388(6) ? ? yes
C(9) C(14) 1.493(6) ? ? yes
C(10) C(11) 1.372(6) ? ? yes
C(11) C(12) 1.380(6) ? ? yes
C(12) C(13) 1.405(6) ? ? yes
C(13) C(24) 1.493(6) ? ? yes
C(14) C(15) 1.399(6) ? ? yes
C(14) C(19) 1.390(6) ? ? yes
C(15) C(16) 1.385(6) ? ? yes
C(16) C(17) 1.397(6) ? ? yes
C(17) C(18) 1.392(6) ? ? yes
C(17) C(20) 1.517(6) ? ? yes
C(18) C(19) 1.395(6) ? ? yes
C(20) C(21) 1.564(8) ? ? yes
C(20) C(22) 1.467(7) ? ? yes
C(20) C(23) 1.477(8) ? ? yes
C(24) C(25) 1.376(6) ? ? yes
C(24) C(29) 1.392(6) ? ? yes
C(25) C(26) 1.391(6) ? ? yes
C(26) C(27) 1.385(6) ? ? yes
C(27) C(28) 1.391(6) ? ? yes
C(27) C(30) 1.524(6) ? ? yes
C(28) C(29) 1.385(6) ? ? yes
C(30) C(31) 1.475(8) ? ? yes
C(30) C(32) 1.491(8) ? ? yes
C(30) C(33) 1.511(7) ? ? yes
C(34) C(35) 1.460(8) ? ? yes
